data_7034553
loop_
_publ_author_name
'Wang, Xin-Ming'
'Chen, Shuo'
'Fan, Rui-Qing'
'Zhang, Fu-Qiang'
'Yang, Yu-Lin'

_publ_section_title
;
 Facile luminescent tuning of Zn(II)/Hg(II) complexes based on flexible,
 semi-rigid and rigid polydentate Schiff bases from blue to green to red:
 structural, photophysics, electrochemistry and theoretical calculations
 studies.
;
_journal_issue 17
_journal_name_full 'Dalton transactions (Cambridge, England : 2003)'
_journal_page_first 8107
_journal_page_last 8125
_journal_paper_doi 10.1039/c5dt00057b
_journal_volume 44
_journal_year 2015
_chemical_formula_sum 'C21 H28 Cl4 N4 O Zn2'
_chemical_formula_weight 625.01
_chemical_name_common Zn
_chemical_name_systematic
;
?
;
_space_group_IT_number 2
_symmetry_cell_setting triclinic
_symmetry_space_group_name_Hall '-P 1'
_symmetry_space_group_name_H-M 'P -1'
_atom_sites_solution_hydrogens geom
_atom_sites_solution_primary direct
_atom_sites_solution_secondary difmap
_audit_creation_method SHELXL-97
_audit_update_record
;
2011-07-12 deposited with the CCDC.
2015-03-23 downloaded from the CCDC.
;
_cell_angle_alpha 95.63(3)
_cell_angle_beta 91.68(3)
_cell_angle_gamma 109.86(3)
_cell_formula_units_Z 2
_cell_length_a 9.0940(18)
_cell_length_b 9.6731(19)
_cell_length_c 15.980(3)
_cell_measurement_reflns_used 12938
_cell_measurement_temperature 293(2)
_cell_measurement_theta_max 27.48
_cell_measurement_theta_min 3.0
_cell_volume 1312.8(5)
_computing_cell_refinement 'Bruker SMART'
_computing_data_collection 'Bruker SMART'
_computing_data_reduction 'Bruker SAINT'
_computing_molecular_graphics SHELXP-97
_computing_publication_material SHELXTL
_computing_structure_refinement 'SHELXL-97 (Sheldrick, 1997)'
_computing_structure_solution 'SHELXS-97 (Sheldrick, 1997)'
_diffrn_ambient_temperature 293(2)
_diffrn_measured_fraction_theta_full 0.989
_diffrn_measured_fraction_theta_max 0.989
_diffrn_measurement_device_type 'Bruker P4'
_diffrn_measurement_method 'phi and omega scans'
_diffrn_radiation_monochromator graphite
_diffrn_radiation_source 'fine-focus sealed tube'
_diffrn_radiation_type MoK\a
_diffrn_radiation_wavelength 0.71073
_diffrn_reflns_av_R_equivalents 0.0345
_diffrn_reflns_av_sigmaI/netI 0.0473
_diffrn_reflns_limit_h_max 11
_diffrn_reflns_limit_h_min -11
_diffrn_reflns_limit_k_max 12
_diffrn_reflns_limit_k_min -12
_diffrn_reflns_limit_l_max 20
_diffrn_reflns_limit_l_min -20
_diffrn_reflns_number 12938
_diffrn_reflns_theta_full 27.48
_diffrn_reflns_theta_max 27.48
_diffrn_reflns_theta_min 3.00
_diffrn_standards_decay_% 0
_diffrn_standards_interval_count 0
_diffrn_standards_interval_time 0
_diffrn_standards_number 0
_exptl_absorpt_coefficient_mu 2.255
_exptl_absorpt_correction_T_max 0.6250
_exptl_absorpt_correction_T_min 0.5415
_exptl_absorpt_correction_type multi-scan
_exptl_crystal_colour colorless
_exptl_crystal_density_diffrn 1.581
_exptl_crystal_density_method 'not measured'
_exptl_crystal_description block
_exptl_crystal_F_000 636
_exptl_crystal_size_max 0.31
_exptl_crystal_size_mid 0.26
_exptl_crystal_size_min 0.23
_refine_diff_density_max 1.284
_refine_diff_density_min -0.533
_refine_diff_density_rms 0.082
_refine_ls_extinction_method none
_refine_ls_goodness_of_fit_ref 1.059
_refine_ls_hydrogen_treatment constr
_refine_ls_matrix_type full
_refine_ls_number_parameters 289
_refine_ls_number_reflns 5951
_refine_ls_number_restraints 0
_refine_ls_restrained_S_all 1.059
_refine_ls_R_factor_all 0.0682
_refine_ls_R_factor_gt 0.0460
_refine_ls_shift/su_max 0.001
_refine_ls_shift/su_mean 0.000
_refine_ls_structure_factor_coef Fsqd
_refine_ls_weighting_details 'calc w=1/[\s^2^(Fo^2^)+(0.0563P)^2^+0.8199P] where P=(Fo^2^+2Fc^2^)/3'
_refine_ls_weighting_scheme calc
_refine_ls_wR_factor_gt 0.1111
_refine_ls_wR_factor_ref 0.1260
_reflns_number_gt 4292
_reflns_number_total 5951
_reflns_threshold_expression >2sigma(I)
_cod_data_source_file c5dt00057b2.cif
_cod_data_source_block zn
_cod_depositor_comments
;
The following automatic conversions were performed:

'_symmetry_cell_setting' value 'Triclinic' changed to 'triclinic'
according to
/usr/data/users/saulius/crontab/automatic-downloads/rss-feeds/RSC/lib/dictionaries/cif_core.dic
dictionary named 'cif_core.dic' version 2.4.2 from 2011-04-26.

Automatic conversion script
Id: cif_fix_values 3105 2015-03-04 15:46:00Z robertas 

 Adding full bibliography for 7034551--7034562.cif.
;
_cod_original_cell_volume 1312.7(5)
_cod_database_code 7034553

loop_
_symmetry_equiv_pos_as_xyz
'x, y, z'
'-x, -y, -z'

loop_
_atom_site_label
_atom_site_type_symbol
_atom_site_fract_x
_atom_site_fract_y
_atom_site_fract_z
_atom_site_U_iso_or_equiv
_atom_site_adp_type
_atom_site_occupancy
_atom_site_symmetry_multiplicity
_atom_site_calc_flag
_atom_site_refinement_flags
Zn1 Zn 0.28310(5) 0.34871(5) 0.37368(3) 0.04590(14) Uani 1 1 d .
Zn2 Zn 0.05339(5) 0.28862(5) 0.09011(3) 0.04504(14) Uani 1 1 d .
Cl1 Cl 0.49364(13) 0.43651(17) 0.30398(9) 0.0787(4) Uani 1 1 d .
Cl2 Cl 0.29204(14) 0.19837(17) 0.46960(9) 0.0797(4) Uani 1 1 d .
Cl3 Cl 0.08964(15) 0.51615(13) 0.14824(8) 0.0705(3) Uani 1 1 d .
Cl4 Cl -0.18908(12) 0.14308(16) 0.04880(7) 0.0698(3) Uani 1 1 d .
O1 O 0.4782(11) 0.0154(11) 0.3552(6) 0.225(4) Uani 1 1 d .
H1B H 0.5634 0.0587 0.3333 0.270 Uiso 1 1 d R
N1 N 0.2066(4) 0.5182(4) 0.41524(19) 0.0472(7) Uani 1 1 d .
N2 N 0.0643(3) 0.2742(3) 0.31108(16) 0.0370(6) Uani 1 1 d .
N3 N 0.1722(3) 0.1711(3) 0.14769(16) 0.0374(6) Uani 1 1 d .
N4 N 0.2307(3) 0.3110(4) 0.01125(18) 0.0436(7) Uani 1 1 d .
C1 C 0.2842(5) 0.6399(5) 0.4663(3) 0.0588(11) Uani 1 1 d .
H1A H 0.3848 0.6535 0.4881 0.071 Uiso 1 1 calc R
C2 C 0.2182(6) 0.7468(5) 0.4876(3) 0.0641(12) Uani 1 1 d .
H2A H 0.2750 0.8318 0.5229 0.077 Uiso 1 1 calc R
C3 C 0.0726(6) 0.7285(5) 0.4578(3) 0.0621(12) Uani 1 1 d .
H3A H 0.0277 0.7998 0.4729 0.075 Uiso 1 1 calc R
C4 C -0.0108(5) 0.6020(4) 0.4039(2) 0.0497(9) Uani 1 1 d .
H4A H -0.1121 0.5869 0.3829 0.060 Uiso 1 1 calc R
C5 C 0.0609(4) 0.4987(4) 0.3824(2) 0.0398(7) Uani 1 1 d .
C6 C -0.0166(4) 0.3588(4) 0.3253(2) 0.0394(8) Uani 1 1 d .
C7 C -0.1810(4) 0.3282(5) 0.2901(3) 0.0556(10) Uani 1 1 d .
H7A H -0.2165 0.2355 0.2547 0.083 Uiso 1 1 calc R
H7B H -0.1831 0.4060 0.2576 0.083 Uiso 1 1 calc R
H7C H -0.2486 0.3237 0.3356 0.083 Uiso 1 1 calc R
C8 C -0.0087(4) 0.1253(4) 0.2636(2) 0.0388(7) Uani 1 1 d .
H8A H -0.0904 0.1276 0.2230 0.047 Uiso 1 1 calc R
C9 C -0.0841(5) 0.0180(4) 0.3273(2) 0.0475(9) Uani 1 1 d .
H9A H -0.0059 0.0254 0.3718 0.057 Uiso 1 1 calc R
H9B H -0.1666 0.0465 0.3528 0.057 Uiso 1 1 calc R
C10 C -0.1520(5) -0.1402(5) 0.2877(3) 0.0557(10) Uani 1 1 d .
H10A H -0.2377 -0.1507 0.2472 0.067 Uiso 1 1 calc R
H10B H -0.1931 -0.2044 0.3308 0.067 Uiso 1 1 calc R
C11 C -0.0275(5) -0.1855(5) 0.2439(3) 0.0564(10) Uani 1 1 d .
H11A H -0.0732 -0.2864 0.2170 0.068 Uiso 1 1 calc R
H11B H 0.0546 -0.1820 0.2851 0.068 Uiso 1 1 calc R
C12 C 0.0427(5) -0.0819(4) 0.1777(2) 0.0524(10) Uani 1 1 d .
H12A H 0.1224 -0.1123 0.1504 0.063 Uiso 1 1 calc R
H12B H -0.0388 -0.0901 0.1350 0.063 Uiso 1 1 calc R
C13 C 0.1143(4) 0.0773(4) 0.2159(2) 0.0395(7) Uani 1 1 d .
H13A H 0.2026 0.0871 0.2555 0.047 Uiso 1 1 calc R
C14 C 0.4135(5) 0.1044(6) 0.1431(3) 0.0663(13) Uani 1 1 d .
H14A H 0.3780 0.0578 0.1926 0.099 Uiso 1 1 calc R
H14B H 0.5145 0.1796 0.1560 0.099 Uiso 1 1 calc R
H14C H 0.4210 0.0318 0.0995 0.099 Uiso 1 1 calc R
C15 C 0.2994(4) 0.1732(4) 0.1134(2) 0.0436(8) Uani 1 1 d .
C16 C 0.3355(4) 0.2515(4) 0.0363(2) 0.0437(8) Uani 1 1 d .
C17 C 0.4664(5) 0.2620(5) -0.0089(3) 0.0559(10) Uani 1 1 d .
H17A H 0.5382 0.2196 0.0085 0.067 Uiso 1 1 calc R
C18 C 0.4890(5) 0.3354(5) -0.0796(3) 0.0638(12) Uani 1 1 d .
H18A H 0.5765 0.3435 -0.1101 0.077 Uiso 1 1 calc R
C19 C 0.3826(6) 0.3959(5) -0.1043(3) 0.0653(12) Uani 1 1 d .
H19A H 0.3957 0.4449 -0.1523 0.078 Uiso 1 1 calc R
C20 C 0.2542(5) 0.3839(5) -0.0571(3) 0.0568(10) Uani 1 1 d .
H20A H 0.1826 0.4274 -0.0733 0.068 Uiso 1 1 calc R
C21 C 0.4509(11) -0.1297(12) 0.3131(7) 0.167(5) Uani 1 1 d .
H21C H 0.3471 -0.1681 0.2861 0.201 Uiso 1 1 calc R
H21A H 0.4613 -0.1936 0.3534 0.201 Uiso 1 1 calc R
H21B H 0.5261 -0.1245 0.2715 0.201 Uiso 1 1 calc R

loop_
_atom_site_aniso_label
_atom_site_aniso_U_11
_atom_site_aniso_U_22
_atom_site_aniso_U_33
_atom_site_aniso_U_23
_atom_site_aniso_U_13
_atom_site_aniso_U_12
Zn1 0.0356(2) 0.0577(3) 0.0494(2) 0.0023(2) 0.00220(18) 0.0236(2)
Zn2 0.0401(2) 0.0562(3) 0.0465(2) 0.0094(2) 0.00726(18) 0.0251(2)
Cl1 0.0473(6) 0.1083(11) 0.0902(8) 0.0224(8) 0.0264(6) 0.0346(6)
Cl2 0.0634(7) 0.0976(10) 0.0840(8) 0.0366(7) -0.0084(6) 0.0295(7)
Cl3 0.0870(8) 0.0585(7) 0.0806(7) 0.0122(6) 0.0275(7) 0.0412(6)
Cl4 0.0400(5) 0.1039(10) 0.0619(6) 0.0053(6) -0.0018(5) 0.0218(6)
O1 0.220(9) 0.225(10) 0.242(10) 0.000(8) 0.001(7) 0.102(8)
N1 0.0432(16) 0.050(2) 0.0487(16) 0.0002(14) 0.0093(14) 0.0175(15)
N2 0.0364(14) 0.0461(17) 0.0348(13) 0.0036(12) 0.0058(12) 0.0221(13)
N3 0.0362(14) 0.0444(17) 0.0347(13) 0.0002(12) 0.0036(12) 0.0190(13)
N4 0.0398(15) 0.0495(19) 0.0394(14) 0.0044(13) 0.0037(13) 0.0127(14)
C1 0.054(2) 0.058(3) 0.057(2) -0.007(2) 0.008(2) 0.011(2)
C2 0.075(3) 0.051(3) 0.055(2) -0.010(2) 0.014(2) 0.012(2)
C3 0.091(3) 0.057(3) 0.053(2) 0.009(2) 0.024(2) 0.041(3)
C4 0.061(2) 0.054(2) 0.0457(19) 0.0083(18) 0.0114(18) 0.032(2)
C5 0.0413(17) 0.044(2) 0.0391(16) 0.0085(15) 0.0093(15) 0.0190(16)
C6 0.0387(17) 0.050(2) 0.0368(16) 0.0066(15) 0.0075(14) 0.0239(16)
C7 0.0428(19) 0.074(3) 0.059(2) 0.000(2) -0.0006(18) 0.034(2)
C8 0.0388(16) 0.046(2) 0.0366(16) 0.0007(15) 0.0006(14) 0.0226(15)
C9 0.0482(19) 0.051(2) 0.0435(18) 0.0024(17) 0.0099(17) 0.0182(17)
C10 0.064(2) 0.049(2) 0.054(2) 0.0062(19) 0.012(2) 0.020(2)
C11 0.078(3) 0.048(2) 0.050(2) 0.0076(18) 0.011(2) 0.029(2)
C12 0.069(3) 0.049(2) 0.047(2) 0.0011(17) 0.0117(19) 0.031(2)
C13 0.0402(17) 0.048(2) 0.0368(16) 0.0055(15) 0.0052(15) 0.0237(16)
C14 0.061(3) 0.100(4) 0.061(2) 0.015(2) 0.015(2) 0.055(3)
C15 0.0381(17) 0.052(2) 0.0438(18) -0.0030(16) 0.0000(15) 0.0230(17)
C16 0.0346(16) 0.049(2) 0.0414(17) -0.0059(16) 0.0012(15) 0.0100(15)
C17 0.046(2) 0.062(3) 0.059(2) -0.002(2) 0.0159(19) 0.0178(19)
C18 0.053(2) 0.069(3) 0.056(2) -0.006(2) 0.019(2) 0.006(2)
C19 0.070(3) 0.061(3) 0.049(2) 0.005(2) 0.012(2) 0.002(2)
C20 0.059(2) 0.060(3) 0.048(2) 0.0079(19) 0.0057(19) 0.015(2)
C21 0.161(8) 0.195(11) 0.216(11) 0.130(9) 0.110(8) 0.116(8)

loop_
_atom_type_symbol
_atom_type_description
_atom_type_scat_dispersion_real
_atom_type_scat_dispersion_imag
_atom_type_scat_source
C C 0.0033 0.0016 'International Tables Vol C Tables 4.2.6.8 and 6.1.1.4'
H H 0.0000 0.0000 'International Tables Vol C Tables 4.2.6.8 and 6.1.1.4'
N N 0.0061 0.0033 'International Tables Vol C Tables 4.2.6.8 and 6.1.1.4'
O O 0.0106 0.0060 'International Tables Vol C Tables 4.2.6.8 and 6.1.1.4'
Cl Cl 0.1484 0.1585 'International Tables Vol C Tables 4.2.6.8 and 6.1.1.4'
Zn Zn 0.2839 1.4301 'International Tables Vol C Tables 4.2.6.8 and 6.1.1.4'

loop_
_geom_angle_atom_site_label_1
_geom_angle_atom_site_label_2
_geom_angle_atom_site_label_3
_geom_angle
N1 Zn1 N2 80.43(12)
N1 Zn1 Cl1 109.19(10)
N2 Zn1 Cl1 120.05(8)
N1 Zn1 Cl2 115.01(10)
N2 Zn1 Cl2 109.72(9)
Cl1 Zn1 Cl2 117.09(6)
N4 Zn2 N3 80.25(11)
N4 Zn2 Cl4 120.65(9)
N3 Zn2 Cl4 110.30(9)
N4 Zn2 Cl3 105.03(10)
N3 Zn2 Cl3 117.33(9)
Cl4 Zn2 Cl3 117.90(6)
C21 O1 H1B 97.0
C1 N1 C5 119.7(3)
C1 N1 Zn1 127.6(3)
C5 N1 Zn1 112.7(2)
C6 N2 C8 120.2(3)
C6 N2 Zn1 114.8(2)
C8 N2 Zn1 124.3(2)
C15 N3 C13 120.2(3)
C15 N3 Zn2 114.0(2)
C13 N3 Zn2 125.49(19)
C16 N4 C20 119.6(3)
C16 N4 Zn2 113.5(2)
C20 N4 Zn2 126.8(3)
N1 C1 C2 121.1(4)
N1 C1 H1A 119.5
C2 C1 H1A 119.4
C3 C2 C1 120.4(4)
C3 C2 H2A 119.8
C1 C2 H2A 119.8
C2 C3 C4 119.4(4)
C2 C3 H3A 120.3
C4 C3 H3A 120.3
C5 C4 C3 118.5(4)
C5 C4 H4A 120.8
C3 C4 H4A 120.8
N1 C5 C4 120.8(4)
N1 C5 C6 115.7(3)
C4 C5 C6 123.4(3)
N2 C6 C5 116.3(3)
N2 C6 C7 125.7(3)
C5 C6 C7 118.0(3)
C6 C7 H7A 109.5
C6 C7 H7B 109.5
H7A C7 H7B 109.5
C6 C7 H7C 109.5
H7A C7 H7C 109.5
H7B C7 H7C 109.5
N2 C8 C9 107.4(3)
N2 C8 C13 110.8(3)
C9 C8 C13 111.2(3)
N2 C8 H8A 109.1
C9 C8 H8A 109.1
C13 C8 H8A 109.1
C10 C9 C8 112.6(3)
C10 C9 H9A 109.1
C8 C9 H9A 109.1
C10 C9 H9B 109.1
C8 C9 H9B 109.1
H9A C9 H9B 107.8
C9 C10 C11 110.2(3)
C9 C10 H10A 109.6
C11 C10 H10A 109.6
C9 C10 H10B 109.6
C11 C10 H10B 109.6
H10A C10 H10B 108.1
C10 C11 C12 110.3(3)
C10 C11 H11A 109.6
C12 C11 H11A 109.6
C10 C11 H11B 109.6
C12 C11 H11B 109.6
H11A C11 H11B 108.1
C13 C12 C11 112.0(3)
C13 C12 H12A 109.2
C11 C12 H12A 109.2
C13 C12 H12B 109.2
C11 C12 H12B 109.2
H12A C12 H12B 107.9
N3 C13 C12 108.8(3)
N3 C13 C8 110.6(3)
C12 C13 C8 110.0(3)
N3 C13 H13A 109.2
C12 C13 H13A 109.2
C8 C13 H13A 109.2
C15 C14 H14A 109.5
C15 C14 H14B 109.5
H14A C14 H14B 109.5
C15 C14 H14C 109.5
H14A C14 H14C 109.5
H14B C14 H14C 109.5
N3 C15 C16 116.5(3)
N3 C15 C14 126.4(3)
C16 C15 C14 117.1(3)
N4 C16 C17 120.6(4)
N4 C16 C15 115.6(3)
C17 C16 C15 123.8(4)
C18 C17 C16 119.5(4)
C18 C17 H17A 120.2
C16 C17 H17A 120.2
C19 C18 C17 119.5(4)
C19 C18 H18A 120.3
C17 C18 H18A 120.3
C18 C19 C20 119.2(4)
C18 C19 H19A 120.4
C20 C19 H19A 120.4
N4 C20 C19 121.6(4)
N4 C20 H20A 119.2
C19 C20 H20A 119.2
O1 C21 H21C 109.5
O1 C21 H21A 109.5
H21C C21 H21A 109.5
O1 C21 H21B 109.5
H21C C21 H21B 109.5
H21A C21 H21B 109.5

loop_
_geom_bond_atom_site_label_1
_geom_bond_atom_site_label_2
_geom_bond_distance
Zn1 N1 2.050(3)
Zn1 N2 2.061(3)
Zn1 Cl1 2.1985(14)
Zn1 Cl2 2.2319(14)
Zn2 N4 2.042(3)
Zn2 N3 2.070(3)
Zn2 Cl4 2.2142(15)
Zn2 Cl3 2.2144(14)
O1 C21 1.432(12)
O1 H1B 0.8499
N1 C1 1.328(5)
N1 C5 1.355(4)
N2 C6 1.283(4)
N2 C8 1.482(5)
N3 C15 1.289(4)
N3 C13 1.481(4)
N4 C16 1.339(5)
N4 C20 1.341(5)
C1 C2 1.382(6)
C1 H1A 0.9300
C2 C3 1.342(7)
C2 H2A 0.9300
C3 C4 1.392(6)
C3 H3A 0.9300
C4 C5 1.389(5)
C4 H4A 0.9300
C5 C6 1.495(5)
C6 C7 1.502(5)
C7 H7A 0.9600
C7 H7B 0.9600
C7 H7C 0.9600
C8 C9 1.533(5)
C8 C13 1.543(4)
C8 H8A 0.9800
C9 C10 1.506(6)
C9 H9A 0.9700
C9 H9B 0.9700
C10 C11 1.512(5)
C10 H10A 0.9700
C10 H10B 0.9700
C11 C12 1.532(5)
C11 H11A 0.9700
C11 H11B 0.9700
C12 C13 1.510(5)
C12 H12A 0.9700
C12 H12B 0.9700
C13 H13A 0.9800
C14 C15 1.499(5)
C14 H14A 0.9600
C14 H14B 0.9600
C14 H14C 0.9600
C15 C16 1.496(5)
C16 C17 1.391(5)
C17 C18 1.375(6)
C17 H17A 0.9300
C18 C19 1.358(7)
C18 H18A 0.9300
C19 C20 1.387(6)
C19 H19A 0.9300
C20 H20A 0.9300
C21 H21C 0.9600
C21 H21A 0.9600
C21 H21B 0.9600
